data_4114609
loop_
_publ_author_name
'Elisabetta Iengo'
'Ennio Zangrando'
'Romina Minatel'
'Enzo Alessio'

_publ_section_title
;
 Metallacycles of Porphyrins as Building Blocks in the Construction of
 Higher Order Assemblies through Axial Coordination of Bridging Ligands:
 Solution- and Solid-State Characterization of Molecular Sandwiches and
 Molecular Wires
;
_journal_name_full 'Journal of the American Chemical Society'
_journal_page_first 1003
_journal_page_last 1013
_journal_paper_doi 10.1021/ja016162s
_journal_volume 124
_journal_year 2002
_chemical_formula_moiety '(C130 H78 Cl4 N18 O4 Ru2 Zn2) 3(C6 H14) 1.5(CH2 Cl2)'
_chemical_formula_sum 'C149.5 H125 Cl7 N18 O4 Ru2 Zn2'
_chemical_formula_weight 2815.00
_chemical_name_systematic
;
 bis([trans,cis,cis-RuCl2(CO)2(Zn.4'-cis-DpyP)]2) (mu-4'-trans-DpyP)2 solvated
       cis-DpyP =(5,10-bis(4'pyridyl)-15-20-diphenylporphyrin)
       trans-DpyP =(5,15-bis(4'pyridyl)-10-20-diphenylporphyrin)
;
_space_group_IT_number 2
_symmetry_cell_setting triclinic
_symmetry_space_group_name_Hall '-P 1'
_symmetry_space_group_name_H-M 'P -1'
_atom_sites_solution_hydrogens geom
_atom_sites_solution_primary direct
_atom_sites_solution_secondary difmap
_audit_creation_method SHELXL-97
_cell_angle_alpha 69.06(2)
_cell_angle_beta 84.87(2)
_cell_angle_gamma 89.00(2)
_cell_formula_units_Z 2
_cell_length_a 11.923(4)
_cell_length_b 21.890(4)
_cell_length_c 27.183(6)
_cell_measurement_temperature 100(2)
_cell_volume 6599(3)
_computing_cell_refinement 'MOSFLM (Leslie, 1992)'
_computing_data_reduction 'MOSFLM (Leslie, 1992)'
_computing_molecular_graphics 'Ortep3/Windows (Farrugia,1997)'
_computing_publication_material 'WinGX 1.63 (Farrugia, 1999)'
_computing_structure_refinement 'SHELXL-97 (Sheldrick, 1997)'
_computing_structure_solution 'SHELXS-97 (Sheldrick, 1990)'
_diffrn_ambient_temperature 100(2)
_diffrn_measured_fraction_theta_full 0.911
_diffrn_measured_fraction_theta_max 0.911
_diffrn_measurement_device_type mar2000
_diffrn_radiation_monochromator Si111
_diffrn_radiation_source 'Elettra Synchrotron, Trieste (Italy)'
_diffrn_radiation_type synchrotron
_diffrn_radiation_wavelength 1.000
_diffrn_reflns_av_R_equivalents 0.0000
_diffrn_reflns_av_sigmaI/netI 0.1112
_diffrn_reflns_limit_h_max 8
_diffrn_reflns_limit_h_min -8
_diffrn_reflns_limit_k_max 17
_diffrn_reflns_limit_k_min -16
_diffrn_reflns_limit_l_max 21
_diffrn_reflns_limit_l_min 0
_diffrn_reflns_number 6465
_diffrn_reflns_theta_full 23.58
_diffrn_reflns_theta_max 23.58
_diffrn_reflns_theta_min 2.09
_exptl_absorpt_coefficient_mu 1.896
_exptl_crystal_density_diffrn 1.417
_exptl_crystal_F_000 2893
_refine_diff_density_max 0.577
_refine_diff_density_min -0.649
_refine_diff_density_rms 0.117
_refine_ls_extinction_coef 0.0020(3)
_refine_ls_extinction_expression Fc^*^=kFc[1+0.001xFc^2^\l^3^/sin(2\q)]^-1/4^
_refine_ls_extinction_method SHELXL
_refine_ls_goodness_of_fit_ref 1.002
_refine_ls_hydrogen_treatment mixed
_refine_ls_matrix_type full
_refine_ls_number_parameters 716
_refine_ls_number_reflns 6465
_refine_ls_number_restraints 0
_refine_ls_restrained_S_all 1.002
_refine_ls_R_factor_all 0.1395
_refine_ls_R_factor_gt 0.0972
_refine_ls_shift/su_max 0.020
_refine_ls_shift/su_mean 0.003
_refine_ls_structure_factor_coef Fsqd
_refine_ls_weighting_details 'calc w=1/[\s^2^(Fo^2^)+(0.2000P)^2^] where P=(Fo^2^+2Fc^2^)/3'
_refine_ls_weighting_scheme calc
_refine_ls_wR_factor_gt 0.2555
_refine_ls_wR_factor_ref 0.2912
_reflns_number_gt 3859
_reflns_number_total 6465
_reflns_threshold_expression >2sigma(I)
_cod_data_source_file ja016162s_s3_2.cif
_cod_data_source_block 9
_cod_original_formula_sum 'C149.50 H125 Cl7 N18 O4 Ru2 Zn2'
_cod_database_code 4114609

loop_
_symmetry_equiv_pos_as_xyz
'x, y, z'
'-x, -y, -z'

loop_
_atom_site_label
_atom_site_type_symbol
_atom_site_fract_x
_atom_site_fract_y
_atom_site_fract_z
_atom_site_U_iso_or_equiv
_atom_site_adp_type
_atom_site_occupancy
_atom_site_symmetry_multiplicity
_atom_site_calc_flag
_atom_site_refinement_flags
Zn1 Zn 0.5027(3) 0.52004(13) 0.39821(10) 0.0854(11) Uani 1 1 d .
N1 N 0.3539(15) 0.5504(9) 0.3658(6) 0.078(5) Uiso 1 1 d .
N2 N 0.4771(14) 0.4279(8) 0.3931(6) 0.076(5) Uiso 1 1 d .
N3 N 0.6199(13) 0.4802(8) 0.4520(6) 0.064(5) Uiso 1 1 d .
N4 N 0.5054(15) 0.6074(9) 0.4162(7) 0.079(5) Uiso 1 1 d .
C1 C 0.3478(19) 0.6654(11) 0.3673(8) 0.075(7) Uiso 1 1 d .
C2 C 0.314(2) 0.6157(12) 0.3540(9) 0.086(7) Uiso 1 1 d .
C3 C 0.218(2) 0.6201(12) 0.3238(9) 0.096(8) Uiso 1 1 d .
H3 H 0.1737 0.6581 0.3102 0.115 Uiso 1 1 calc R
C4 C 0.1990(18) 0.5604(11) 0.3174(8) 0.079(7) Uiso 1 1 d .
H4 H 0.1417 0.5489 0.2999 0.095 Uiso 1 1 calc R
C5 C 0.288(2) 0.5215(12) 0.3436(9) 0.097(8) Uiso 1 1 d .
C6 C 0.3169(19) 0.4540(11) 0.3411(8) 0.080(7) Uiso 1 1 d .
C7 C 0.4031(17) 0.4164(10) 0.3642(8) 0.062(6) Uiso 1 1 d .
C8 C 0.4171(17) 0.3475(10) 0.3634(8) 0.073(7) Uiso 1 1 d .
H8 H 0.3716 0.3258 0.3476 0.087 Uiso 1 1 calc R
C9 C 0.507(2) 0.3243(12) 0.3897(9) 0.098(8) Uiso 1 1 d .
H9 H 0.5387 0.2826 0.3949 0.118 Uiso 1 1 calc R
C10 C 0.5491(18) 0.3727(10) 0.4095(8) 0.067(6) Uiso 1 1 d .
C11 C 0.6331(17) 0.3689(10) 0.4408(8) 0.069(7) Uiso 1 1 d .
C12 C 0.6583(17) 0.4146(10) 0.4655(8) 0.066(6) Uiso 1 1 d .
C13 C 0.7442(18) 0.4085(12) 0.5008(8) 0.085(7) Uiso 1 1 d .
H13 H 0.7845 0.3694 0.5159 0.102 Uiso 1 1 calc R
C14 C 0.7620(18) 0.4642(11) 0.5103(8) 0.084(7) Uiso 1 1 d .
H14 H 0.8123 0.4721 0.5327 0.101 Uiso 1 1 calc R
C15 C 0.681(2) 0.5099(13) 0.4762(10) 0.099(8) Uiso 1 1 d .
C16 C 0.6758(19) 0.5775(12) 0.4696(9) 0.087(7) Uiso 1 1 d .
C17 C 0.5926(18) 0.6214(11) 0.4414(8) 0.071(7) Uiso 1 1 d .
C18 C 0.5913(18) 0.6922(10) 0.4336(8) 0.074(7) Uiso 1 1 d .
H18 H 0.6430 0.7163 0.4445 0.088 Uiso 1 1 calc R
C19 C 0.5001(19) 0.7139(11) 0.4074(8) 0.083(7) Uiso 1 1 d .
H19 H 0.4739 0.7575 0.3982 0.099 Uiso 1 1 calc R
C20 C 0.444(2) 0.6621(12) 0.3942(9) 0.084(7) Uiso 1 1 d .
Zn2 Zn 0.5661(3) -0.00505(13) 0.24559(10) 0.0882(11) Uani 1 1 d .
N5 N 0.5692(15) -0.0905(8) 0.2246(7) 0.079(5) Uiso 1 1 d .
N6 N 0.4086(14) 0.0140(8) 0.2187(6) 0.077(5) Uiso 1 1 d .
N7 N 0.5354(16) 0.0628(9) 0.2853(7) 0.091(6) Uiso 1 1 d .
N8 N 0.6927(15) -0.0424(9) 0.2913(7) 0.089(6) Uiso 1 1 d .
C21 C 0.743(2) -0.1389(12) 0.2645(9) 0.090(7) Uiso 1 1 d .
C22 C 0.6601(19) -0.1339(11) 0.2330(8) 0.075(7) Uiso 1 1 d .
C23 C 0.637(2) -0.1733(14) 0.2018(10) 0.122(10) Uiso 1 1 d .
H23 H 0.6841 -0.2077 0.1993 0.146 Uiso 1 1 calc R
C24 C 0.541(2) -0.1563(11) 0.1765(9) 0.096(8) Uiso 1 1 d .
H24 H 0.5100 -0.1751 0.1541 0.115 Uiso 1 1 calc R
C25 C 0.4952(19) -0.1009(10) 0.1925(8) 0.070(6) Uiso 1 1 d .
C26 C 0.3935(19) -0.0725(11) 0.1805(8) 0.076(7) Uiso 1 1 d .
C27 C 0.344(2) -0.0187(12) 0.1953(9) 0.092(8) Uiso 1 1 d .
C28 C 0.237(2) 0.0048(12) 0.1871(9) 0.098(8) Uiso 1 1 d .
H28 H 0.1810 -0.0113 0.1721 0.118 Uiso 1 1 calc R
C29 C 0.228(2) 0.0568(12) 0.2047(9) 0.094(8) Uiso 1 1 d .
H29 H 0.1637 0.0832 0.2040 0.113 Uiso 1 1 calc R
C30 C 0.3316(18) 0.0636(10) 0.2240(8) 0.070(7) Uiso 1 1 d .
C31 C 0.3646(19) 0.1108(11) 0.2458(8) 0.075(7) Uiso 1 1 d .
C32 C 0.457(2) 0.1122(11) 0.2708(9) 0.081(7) Uiso 1 1 d .
C33 C 0.488(2) 0.1600(12) 0.2932(8) 0.088(7) Uiso 1 1 d .
H33 H 0.4456 0.1976 0.2917 0.105 Uiso 1 1 calc R
C34 C 0.582(2) 0.1445(11) 0.3158(9) 0.091(8) Uiso 1 1 d .
H34 H 0.6192 0.1688 0.3325 0.109 Uiso 1 1 calc R
C35 C 0.621(2) 0.0797(11) 0.3103(8) 0.081(7) Uiso 1 1 d .
C36 C 0.7107(19) 0.0467(11) 0.3289(8) 0.076(7) Uiso 1 1 d .
C37 C 0.7497(19) -0.0128(11) 0.3211(8) 0.081(7) Uiso 1 1 d .
C38 C 0.841(2) -0.0525(12) 0.3440(10) 0.105(9) Uiso 1 1 d .
H38 H 0.8884 -0.0443 0.3674 0.126 Uiso 1 1 calc R
C39 C 0.850(2) -0.1062(12) 0.3266(9) 0.096(8) Uiso 1 1 d .
H39 H 0.9022 -0.1408 0.3354 0.116 Uiso 1 1 calc R
C40 C 0.765(2) -0.0962(12) 0.2936(9) 0.092(8) Uiso 1 1 d .
N9 N 0.9466(17) 0.7944(9) -0.0061(7) 0.097(6) Uiso 1 1 d .
H9A H 0.9599 0.7625 0.0234 0.117 Uiso 1 1 calc R
N10 N 0.8135(14) 0.7234(8) 0.0928(7) 0.073(5) Uiso 1 1 d .
N11 N 1.0057(16) 0.6477(9) 0.1365(7) 0.090(6) Uiso 1 1 d .
H11 H 0.9921 0.6799 0.1073 0.108 Uiso 1 1 calc R
N12 N 1.1432(16) 0.7195(9) 0.0404(7) 0.091(6) Uiso 1 1 d .
C41 C 1.140(2) 0.8131(12) -0.0445(10) 0.094(8) Uiso 1 1 d .
C42 C 1.031(2) 0.8229(12) -0.0459(10) 0.094(8) Uiso 1 1 d .
C43 C 0.966(2) 0.8674(12) -0.0845(11) 0.110(9) Uiso 1 1 d .
H43 H 1.0006 0.8946 -0.1180 0.132 Uiso 1 1 calc R
C44 C 0.854(2) 0.8694(13) -0.0714(11) 0.119(9) Uiso 1 1 d .
H44 H 0.7981 0.8953 -0.0919 0.143 Uiso 1 1 calc R
C45 C 0.841(2) 0.8194(12) -0.0157(9) 0.093(8) Uiso 1 1 d .
C46 C 0.738(2) 0.8038(12) 0.0143(9) 0.086(7) Uiso 1 1 d .
C47 C 0.7267(19) 0.7588(11) 0.0648(9) 0.084(7) Uiso 1 1 d .
C48 C 0.623(2) 0.7441(11) 0.0945(9) 0.094(8) Uiso 1 1 d .
H48 H 0.5524 0.7626 0.0842 0.113 Uiso 1 1 calc R
C49 C 0.645(2) 0.6964(11) 0.1424(9) 0.092(8) Uiso 1 1 d .
H49 H 0.5909 0.6756 0.1711 0.111 Uiso 1 1 calc R
C50 C 0.7657(19) 0.6839(11) 0.1410(9) 0.076(7) Uiso 1 1 d .
C51 C 0.817(2) 0.6377(11) 0.1795(9) 0.084(7) Uiso 1 1 d .
C52 C 0.927(2) 0.6212(11) 0.1776(9) 0.087(7) Uiso 1 1 d .
C53 C 0.984(2) 0.5675(12) 0.2168(10) 0.107(9) Uiso 1 1 d .
H53 H 0.9502 0.5390 0.2498 0.129 Uiso 1 1 calc R
C54 C 1.093(2) 0.5658(12) 0.1978(9) 0.100(8) Uiso 1 1 d .
H54 H 1.1482 0.5360 0.2152 0.119 Uiso 1 1 calc R
C55 C 1.111(2) 0.6184(11) 0.1454(9) 0.082(7) Uiso 1 1 d .
C56 C 1.212(2) 0.6344(11) 0.1198(9) 0.083(7) Uiso 1 1 d .
C57 C 1.230(2) 0.6857(13) 0.0685(10) 0.101(8) Uiso 1 1 d .
C58 C 1.333(2) 0.7068(12) 0.0416(9) 0.093(8) Uiso 1 1 d .
H58 H 1.4041 0.6895 0.0527 0.111 Uiso 1 1 calc R
C59 C 1.315(2) 0.7570(12) -0.0037(10) 0.099(8) Uiso 1 1 d .
H59 H 1.3717 0.7824 -0.0294 0.118 Uiso 1 1 calc R
C60 C 1.197(2) 0.7647(13) -0.0056(10) 0.107(9) Uiso 1 1 d .
Ru1 Ru 0.00735(19) 0.34741(10) 0.20104(8) 0.0934(10) Uani 1 1 d .
Cl1 Cl -0.1064(6) 0.2863(3) 0.2781(2) 0.104(2) Uani 1 1 d .
Cl2 Cl 0.1258(6) 0.4075(3) 0.1258(2) 0.104(2) Uani 1 1 d .
O1 O -0.1554(15) 0.4581(8) 0.1758(6) 0.111(6) Uani 1 1 d .
O2 O -0.1196(15) 0.2864(8) 0.1371(7) 0.115(6) Uani 1 1 d .
C1R C -0.093(2) 0.4135(13) 0.1884(9) 0.083(8) Uiso 1 1 d .
C2R C -0.070(2) 0.3093(13) 0.1607(11) 0.098(9) Uiso 1 1 d .
Ru2 Ru 1.01040(19) 0.14467(10) 0.47577(8) 0.0922(10) Uani 1 1 d .
Cl3 Cl 0.9140(6) 0.0713(3) 0.5532(2) 0.102(2) Uani 1 1 d .
Cl4 Cl 1.1119(6) 0.2178(3) 0.3976(2) 0.101(2) Uani 1 1 d .
O3 O 1.1249(14) 0.1995(8) 0.5481(6) 0.108(6) Uani 1 1 d .
O4 O 1.2026(17) 0.0484(9) 0.4846(6) 0.126(7) Uani 1 1 d .
C3R C 1.0902(19) 0.1811(11) 0.5182(10) 0.074(8) Uiso 1 1 d .
C4R C 1.1237(19) 0.0824(11) 0.4804(8) 0.063(7) Uiso 1 1 d .
N1A N 0.8755(14) 0.2141(8) 0.4668(7) 0.078(5) Uiso 1 1 d .
C2A C 0.8526(18) 0.2552(11) 0.4180(9) 0.082(7) Uiso 1 1 d .
H2A H 0.8968 0.2517 0.3883 0.098 Uiso 1 1 calc R
C3A C 0.7665(18) 0.3035(11) 0.4083(9) 0.085(7) Uiso 1 1 d .
H3A H 0.7519 0.3299 0.3733 0.102 Uiso 1 1 calc R
C4A C 0.7076(17) 0.3097(10) 0.4502(8) 0.069(6) Uiso 1 1 d .
C5A C 0.7250(18) 0.2657(10) 0.5011(8) 0.075(7) Uiso 1 1 d .
H5A H 0.6780 0.2674 0.5307 0.090 Uiso 1 1 calc R
C6A C 0.8111(18) 0.2192(11) 0.5088(9) 0.087(7) Uiso 1 1 d .
H6A H 0.8241 0.1913 0.5436 0.104 Uiso 1 1 calc R
N1B N 0.1240(14) 0.2680(8) 0.2154(7) 0.074(5) Uiso 1 1 d .
C2B C 0.182(2) 0.2513(12) 0.1757(10) 0.096(8) Uiso 1 1 d .
H2B H 0.1668 0.2743 0.1400 0.116 Uiso 1 1 calc R
C3B C 0.258(2) 0.2035(13) 0.1863(10) 0.105(9) Uiso 1 1 d .
H3B H 0.2973 0.1942 0.1578 0.126 Uiso 1 1 calc R
C4B C 0.2806(19) 0.1669(11) 0.2383(9) 0.086(7) Uiso 1 1 d .
C5B C 0.2267(18) 0.1829(11) 0.2785(9) 0.083(7) Uiso 1 1 d .
H5B H 0.2421 0.1598 0.3140 0.099 Uiso 1 1 calc R
C6B C 0.1481(17) 0.2337(10) 0.2669(8) 0.075(7) Uiso 1 1 d .
H6B H 0.1109 0.2447 0.2949 0.090 Uiso 1 1 calc R
N1C N 0.1059(16) 0.3859(8) 0.2473(6) 0.076(5) Uiso 1 1 d .
C2C C 0.210(2) 0.3938(10) 0.2382(9) 0.083(7) Uiso 1 1 d .
H2C H 0.2417 0.3821 0.2096 0.099 Uiso 1 1 calc R
C3C C 0.2860(18) 0.4169(10) 0.2634(8) 0.074(7) Uiso 1 1 d .
H3C H 0.3630 0.4243 0.2502 0.089 Uiso 1 1 calc R
C4C C 0.244(2) 0.4295(11) 0.3109(9) 0.091(8) Uiso 1 1 d .
C5C C 0.1326(18) 0.4189(9) 0.3186(8) 0.069(6) Uiso 1 1 d .
H5C H 0.0993 0.4274 0.3485 0.083 Uiso 1 1 calc R
C6C C 0.055(2) 0.3981(11) 0.2925(9) 0.091(8) Uiso 1 1 d .
H6C H -0.0236 0.3926 0.3035 0.109 Uiso 1 1 calc R
N1D N 0.9135(14) 0.1067(7) 0.4290(6) 0.066(5) Uiso 1 1 d .
C2D C 0.9609(19) 0.1048(10) 0.3820(8) 0.078(7) Uiso 1 1 d .
H2D H 1.0380 0.1164 0.3712 0.093 Uiso 1 1 calc R
C3D C 0.894(2) 0.0853(10) 0.3496(9) 0.084(7) Uiso 1 1 d .
H3D H 0.9295 0.0830 0.3176 0.101 Uiso 1 1 calc R
C4D C 0.7824(19) 0.0695(10) 0.3605(8) 0.076(7) Uiso 1 1 d .
C5D C 0.736(2) 0.0739(11) 0.4087(10) 0.102(8) Uiso 1 1 d .
H5D H 0.6584 0.0638 0.4197 0.123 Uiso 1 1 calc R
C6D C 0.8004(19) 0.0922(10) 0.4389(8) 0.076(7) Uiso 1 1 d .
H6D H 0.7643 0.0956 0.4704 0.091 Uiso 1 1 calc R
N1E N 0.6187(14) 0.5569(9) 0.3262(7) 0.080(6) Uiso 1 1 d .
C2E C 0.663(2) 0.5176(13) 0.2991(10) 0.099(8) Uiso 1 1 d .
H2E H 0.6480 0.4718 0.3144 0.119 Uiso 1 1 calc R
C3E C 0.723(2) 0.5398(12) 0.2541(10) 0.100(8) Uiso 1 1 d .
H3E H 0.7470 0.5113 0.2360 0.119 Uiso 1 1 calc R
C4E C 0.7541(19) 0.6062(12) 0.2324(9) 0.084(7) Uiso 1 1 d .
C5E C 0.7089(19) 0.6489(12) 0.2592(9) 0.096(8) Uiso 1 1 d .
H5E H 0.7229 0.6947 0.2448 0.116 Uiso 1 1 calc R
C6E C 0.6440(18) 0.6199(11) 0.3069(9) 0.081(7) Uiso 1 1 d .
H6E H 0.6169 0.6464 0.3263 0.097 Uiso 1 1 calc R
N1F N 1.3305(14) 0.9381(9) -0.1801(7) 0.077(5) Uiso 1 1 d .
C2F C 1.3299(17) 0.8721(11) -0.1686(9) 0.079(7) Uiso 1 1 d .
H2F H 1.3703 0.8547 -0.1922 0.095 Uiso 1 1 calc R
C3F C 1.275(2) 0.8321(13) -0.1254(10) 0.103(8) Uiso 1 1 d .
H3F H 1.2838 0.7864 -0.1168 0.123 Uiso 1 1 calc R
C4F C 1.202(2) 0.8536(14) -0.0912(11) 0.107(9) Uiso 1 1 d .
C5F C 1.201(2) 0.9216(15) -0.1039(12) 0.139(11) Uiso 1 1 d .
H5F H 1.1517 0.9397 -0.0834 0.167 Uiso 1 1 calc R
C6F C 1.274(2) 0.9651(13) -0.1484(10) 0.107(9) Uiso 1 1 d .
H6F H 1.2806 1.0105 -0.1544 0.129 Uiso 1 1 calc R
C1G C 0.775(2) 0.6039(11) 0.4879(8) 0.083(7) Uiso 1 1 d .
C2G C 0.885(2) 0.5918(12) 0.4762(10) 0.111(9) Uiso 1 1 d .
H2G H 0.9054 0.5669 0.4545 0.133 Uiso 1 1 calc R
C3G C 0.964(2) 0.6164(13) 0.4965(11) 0.124(10) Uiso 1 1 d .
H3G H 1.0409 0.6107 0.4866 0.148 Uiso 1 1 calc R
C4G C 0.941(2) 0.6487(13) 0.5300(11) 0.122(10) Uiso 1 1 d .
H4G H 1.0018 0.6615 0.5446 0.147 Uiso 1 1 calc R
C5G C 0.837(2) 0.6636(13) 0.5439(10) 0.124(10) Uiso 1 1 d .
H5G H 0.8247 0.6891 0.5657 0.148 Uiso 1 1 calc R
C6G C 0.742(2) 0.6398(11) 0.5247(9) 0.100(8) Uiso 1 1 d .
H6G H 0.6653 0.6465 0.5347 0.120 Uiso 1 1 calc R
C1H C 0.293(2) 0.7299(12) 0.3519(9) 0.087(7) Uiso 1 1 d .
C2H C 0.340(2) 0.7878(13) 0.3211(9) 0.099(8) Uiso 1 1 d .
H2H H 0.4156 0.7900 0.3056 0.119 Uiso 1 1 calc R
C3H C 0.277(2) 0.8453(12) 0.3121(9) 0.090(8) Uiso 1 1 d .
H3H H 0.3134 0.8856 0.2908 0.109 Uiso 1 1 calc R
C4H C 0.174(2) 0.8475(13) 0.3304(10) 0.110(9) Uiso 1 1 d .
H4H H 0.1351 0.8877 0.3221 0.132 Uiso 1 1 calc R
C5H C 0.119(2) 0.7862(12) 0.3640(9) 0.096(8) Uiso 1 1 d .
H5H H 0.0436 0.7846 0.3786 0.115 Uiso 1 1 calc R
C6H C 0.1850(19) 0.7281(11) 0.3742(8) 0.081(7) Uiso 1 1 d .
H6H H 0.1527 0.6874 0.3971 0.097 Uiso 1 1 calc R
C1I C 0.319(2) -0.1004(14) 0.1498(11) 0.112(9) Uiso 1 1 d .
C2I C 0.294(2) -0.0659(15) 0.1017(12) 0.134(10) Uiso 1 1 d .
H2I H 0.3213 -0.0222 0.0856 0.161 Uiso 1 1 calc R
C3I C 0.223(3) -0.0932(18) 0.0719(14) 0.161(12) Uiso 1 1 d .
H3I H 0.2025 -0.0682 0.0376 0.193 Uiso 1 1 calc R
C4I C 0.191(3) -0.1578(17) 0.0979(13) 0.148(11) Uiso 1 1 d .
H4I H 0.1411 -0.1766 0.0818 0.178 Uiso 1 1 calc R
C5I C 0.225(3) -0.194(2) 0.1428(16) 0.189(15) Uiso 1 1 d .
H5I H 0.2094 -0.2399 0.1559 0.227 Uiso 1 1 calc R
C6I C 0.283(2) -0.1667(15) 0.1721(12) 0.128(10) Uiso 1 1 d .
H6I H 0.2991 -0.1925 0.2071 0.153 Uiso 1 1 calc R
C1L C 0.825(2) -0.1985(13) 0.2737(11) 0.101(8) Uiso 1 1 d .
C2L C 0.894(2) -0.2013(15) 0.2315(12) 0.131(10) Uiso 1 1 d .
H2L H 0.8965 -0.1673 0.1978 0.157 Uiso 1 1 calc R
C3L C 0.966(3) -0.2606(16) 0.2412(13) 0.152(12) Uiso 1 1 d .
H3L H 1.0183 -0.2651 0.2141 0.182 Uiso 1 1 calc R
C4L C 0.955(2) -0.3061(15) 0.2885(12) 0.132(10) Uiso 1 1 d .
H4L H 1.0004 -0.3436 0.2939 0.159 Uiso 1 1 calc R
C5L C 0.886(3) -0.3055(16) 0.3304(13) 0.152(12) Uiso 1 1 d .
H5L H 0.8846 -0.3401 0.3637 0.183 Uiso 1 1 calc R
C6L C 0.812(2) -0.2476(14) 0.3216(11) 0.117(9) Uiso 1 1 d .
H6L H 0.7571 -0.2452 0.3485 0.140 Uiso 1 1 calc R
C1M C 0.640(2) 0.8443(13) -0.0075(11) 0.110(9) Uiso 1 1 d .
C2M C 0.584(2) 0.8844(12) 0.0176(10) 0.100(8) Uiso 1 1 d .
H2M H 0.6094 0.8858 0.0493 0.120 Uiso 1 1 calc R
C3M C 0.495(3) 0.9203(15) -0.0024(13) 0.147(11) Uiso 1 1 d .
H3M H 0.4522 0.9417 0.0175 0.176 Uiso 1 1 calc R
C4M C 0.468(3) 0.9259(16) -0.0503(13) 0.147(11) Uiso 1 1 d .
H4M H 0.4108 0.9550 -0.0663 0.176 Uiso 1 1 calc R
C5M C 0.525(3) 0.8887(15) -0.0771(13) 0.144(11) Uiso 1 1 d .
H5M H 0.5060 0.8941 -0.1117 0.173 Uiso 1 1 calc R
C6M C 0.606(2) 0.8447(14) -0.0554(11) 0.123(10) Uiso 1 1 d .
H6M H 0.6377 0.8161 -0.0721 0.148 Uiso 1 1 calc R
C1N C 1.305(2) 0.5985(12) 0.1385(9) 0.092(8) Uiso 1 1 d .
C2N C 1.344(2) 0.6011(12) 0.1859(10) 0.106(9) Uiso 1 1 d .
H2N H 1.3061 0.6280 0.2028 0.127 Uiso 1 1 calc R
C3N C 1.433(2) 0.5657(13) 0.2073(11) 0.125(10) Uiso 1 1 d .
H3N H 1.4513 0.5637 0.2412 0.149 Uiso 1 1 calc R
C4N C 1.501(3) 0.5307(14) 0.1796(12) 0.137(11) Uiso 1 1 d .
H4N H 1.5698 0.5115 0.1922 0.165 Uiso 1 1 calc R
C5N C 1.465(2) 0.5261(12) 0.1358(10) 0.109(9) Uiso 1 1 d .
H5N H 1.5040 0.5005 0.1183 0.130 Uiso 1 1 calc R
C6N C 1.371(2) 0.5585(12) 0.1167(10) 0.099(8) Uiso 1 1 d .
H6N H 1.3468 0.5538 0.0858 0.119 Uiso 1 1 calc R
C1S C 0.7611(18) 0.4042(14) 0.0315(10) 0.194(15) Uiso 1 1 d G
H1S1 H 0.6921 0.4196 0.0141 0.291 Uiso 1 1 calc R
H1S2 H 0.7628 0.4186 0.0617 0.291 Uiso 1 1 calc R
H1S3 H 0.7627 0.3563 0.0439 0.291 Uiso 1 1 calc R
C2S C 0.8616(17) 0.4320(11) -0.0070(8) 0.186(15) Uiso 1 1 d G
H2S1 H 0.8461 0.4305 -0.0417 0.224 Uiso 1 1 calc R
H2S2 H 0.8705 0.4786 -0.0114 0.224 Uiso 1 1 calc R
C3S C 0.9704(17) 0.3990(9) 0.0074(7) 0.180(14) Uiso 1 1 d G
H3S1 H 0.9896 0.4037 0.0406 0.217 Uiso 1 1 calc R
H3S2 H 0.9605 0.3517 0.0145 0.217 Uiso 1 1 calc R
C4S C 1.0624(17) 0.4235(9) -0.0318(7) 0.219(18) Uiso 1 1 d G
H4S1 H 1.0693 0.4712 -0.0397 0.263 Uiso 1 1 calc R
H4S2 H 1.0430 0.4177 -0.0645 0.263 Uiso 1 1 calc R
C5S C 1.1798(17) 0.3932(13) -0.0190(10) 0.25(2) Uiso 1 1 d G
H5S1 H 1.2040 0.4038 0.0110 0.298 Uiso 1 1 calc R
H5S2 H 1.1716 0.3450 -0.0070 0.298 Uiso 1 1 calc R
C6S C 1.2674(18) 0.4137(16) -0.0612(12) 0.27(2) Uiso 1 1 d G
H6S1 H 1.3165 0.3767 -0.0594 0.403 Uiso 1 1 calc R
H6S2 H 1.3116 0.4492 -0.0581 0.403 Uiso 1 1 calc R
H6S3 H 1.2341 0.4292 -0.0952 0.403 Uiso 1 1 calc R

loop_
_atom_site_aniso_label
_atom_site_aniso_U_11
_atom_site_aniso_U_22
_atom_site_aniso_U_33
_atom_site_aniso_U_23
_atom_site_aniso_U_13
_atom_site_aniso_U_12
Zn1 0.133(3) 0.061(2) 0.069(2) -0.0332(16) -0.0038(17) 0.0145(17)
Zn2 0.143(3) 0.060(2) 0.066(2) -0.0313(16) -0.0012(17) 0.0143(18)
Ru1 0.138(2) 0.0731(17) 0.0798(16) -0.0408(13) -0.0124(13) 0.0160(13)
Cl1 0.127(6) 0.094(5) 0.101(5) -0.048(4) -0.010(4) 0.005(4)
Cl2 0.152(6) 0.078(5) 0.084(5) -0.033(4) -0.008(4) -0.001(4)
O1 0.138(16) 0.095(14) 0.103(13) -0.041(11) -0.004(11) 0.005(12)
O2 0.117(15) 0.113(15) 0.128(15) -0.057(12) -0.014(11) -0.005(11)
Ru2 0.137(2) 0.0736(16) 0.0762(16) -0.0384(12) -0.0162(13) 0.0278(13)
Cl3 0.145(6) 0.081(5) 0.083(5) -0.030(4) -0.019(4) 0.018(4)
Cl4 0.148(6) 0.086(5) 0.077(5) -0.042(4) -0.008(4) 0.024(4)
O3 0.136(15) 0.113(14) 0.094(13) -0.059(12) -0.018(11) 0.019(11)
O4 0.172(19) 0.110(14) 0.105(14) -0.048(11) -0.038(12) 0.060(14)

loop_
_atom_type_symbol
_atom_type_description
_atom_type_scat_dispersion_real
_atom_type_scat_dispersion_imag
_atom_type_scat_source
C C 0.0070 0.0030 'International Tables Vol C Tables 4.2.6.8 and 6.1.1.4'
H H 0.0000 0.0000 'International Tables Vol C Tables 4.2.6.8 and 6.1.1.4'
Ru Ru -0.5010 1.5480 'International Tables Vol C Tables 4.2.6.8 and 6.1.1.4'
Zn Zn -0.3200 2.5640 'International Tables Vol C Tables 4.2.6.8 and 6.1.1.4'
Cl Cl 0.2410 0.3110 'International Tables Vol C Tables 4.2.6.8 and 6.1.1.4'
O O 0.0230 0.0130 'International Tables Vol C Tables 4.2.6.8 and 6.1.1.4'
N N 0.0140 0.0070 'International Tables Vol C Tables 4.2.6.8 and 6.1.1.4'

loop_
_geom_angle_atom_site_label_1
_geom_angle_atom_site_label_2
_geom_angle_atom_site_label_3
_geom_angle
_geom_angle_site_symmetry_3
N1 Zn1 N3 162.3(6) .
N1 Zn1 N2 89.6(7) .
N3 Zn1 N2 89.8(7) .
N1 Zn1 N4 87.9(7) .
N3 Zn1 N4 89.3(7) .
N2 Zn1 N4 169.0(6) .
N1 Zn1 N1E 99.2(6) .
N3 Zn1 N1E 98.5(6) .
N2 Zn1 N1E 95.3(7) .
N4 Zn1 N1E 95.7(7) .
C5 N1 C2 106(2) .
C5 N1 Zn1 129.7(17) .
C2 N1 Zn1 123.0(16) .
C7 N2 C10 108.1(18) .
C7 N2 Zn1 123.6(14) .
C10 N2 Zn1 127.0(15) .
C15 N3 C12 107.4(18) .
C15 N3 Zn1 128.8(16) .
C12 N3 Zn1 123.5(14) .
C20 N4 C17 110.3(19) .
C20 N4 Zn1 126.0(16) .
C17 N4 Zn1 121.6(14) .
C2 C1 C20 122(2) .
C2 C1 C1H 124(2) .
C20 C1 C1H 114(2) .
C1 C2 N1 132(2) .
C1 C2 C3 123(2) .
N1 C2 C3 106(2) .
C4 C3 C2 110(2) .
C3 C4 C5 102(2) .
N1 C5 C4 115(2) .
N1 C5 C6 121(2) .
C4 C5 C6 124(2) .
C7 C6 C4C 119(2) .
C7 C6 C5 125(2) .
C4C C6 C5 116(2) .
N2 C7 C6 129(2) .
N2 C7 C8 110.1(18) .
C6 C7 C8 120.3(19) .
C9 C8 C7 105(2) .
C8 C9 C10 110(2) .
C11 C10 N2 122(2) .
C11 C10 C9 130(2) .
N2 C10 C9 107(2) .
C10 C11 C12 127(2) .
C10 C11 C4A 115(2) .
C12 C11 C4A 117.5(19) .
N3 C12 C11 126.8(19) .
N3 C12 C13 105.4(19) .
C11 C12 C13 127(2) .
C14 C13 C12 113(2) .
C13 C14 C15 102(2) .
N3 C15 C16 125(2) .
N3 C15 C14 112(2) .
C16 C15 C14 123(2) .
C15 C16 C17 124(2) .
C15 C16 C1G 115(2) .
C17 C16 C1G 120(2) .
N4 C17 C16 128(2) .
N4 C17 C18 109.1(18) .
C16 C17 C18 123(2) .
C19 C18 C17 104(2) .
C18 C19 C20 112(2) .
N4 C20 C1 126(2) .
N4 C20 C19 105(2) .
C1 C20 C19 130(2) .
N8 Zn2 N6 162.5(7) .
N8 Zn2 N7 89.1(8) .
N6 Zn2 N7 88.9(7) .
N8 Zn2 N5 88.8(7) .
N6 Zn2 N5 88.3(7) .
N7 Zn2 N5 164.1(6) .
N8 Zn2 N1F 96.1(7) 2_765
N6 Zn2 N1F 101.4(6) 2_765
N7 Zn2 N1F 94.7(7) 2_765
N5 Zn2 N1F 101.2(7) 2_765
C25 N5 C22 113.1(19) .
C25 N5 Zn2 122.9(15) .
C22 N5 Zn2 122.8(15) .
C27 N6 C30 101.4(19) .
C27 N6 Zn2 131.2(17) .
C30 N6 Zn2 127.2(15) .
C32 N7 C35 111(2) .
C32 N7 Zn2 123.1(16) .
C35 N7 Zn2 120.3(15) .
C37 N8 C40 101(2) .
C37 N8 Zn2 127.5(16) .
C40 N8 Zn2 130.1(17) .
C22 C21 C40 127(2) .
C22 C21 C1L 118(2) .
C40 C21 C1L 115(2) .
C21 C22 N5 128(2) .
C21 C22 C23 130(2) .
N5 C22 C23 102(2) .
C24 C23 C22 114(3) .
C23 C24 C25 104(2) .
C26 C25 N5 128(2) .
C26 C25 C24 124(2) .
N5 C25 C24 107(2) .
C25 C26 C27 127(2) .
C25 C26 C1I 118(2) .
C27 C26 C1I 115(2) .
C28 C27 N6 115(2) .
C28 C27 C26 126(2) .
N6 C27 C26 119(2) .
C27 C28 C29 107(2) .
C28 C29 C30 108(2) .
C29 C30 C31 129(2) .
C29 C30 N6 110(2) .
C31 C30 N6 121(2) .
C32 C31 C30 129(2) .
C32 C31 C4B 118(2) .
C30 C31 C4B 113(2) .
C31 C32 N7 125(2) .
C31 C32 C33 128(2) .
N7 C32 C33 106(2) .
C34 C33 C32 111(2) .
C33 C34 C35 107(2) .
C36 C35 N7 129(2) .
C36 C35 C34 126(2) .
N7 C35 C34 104(2) .
C35 C36 C37 126(2) .
C35 C36 C4D 120(2) .
C37 C36 C4D 114(2) .
N8 C37 C38 110(2) .
N8 C37 C36 123(2) .
C38 C37 C36 127(2) .
C39 C38 C37 109(2) .
C40 C39 C38 104(2) .
C39 C40 N8 116(2) .
C39 C40 C21 124(2) .
N8 C40 C21 121(2) .
C45 N9 C42 115(2) .
C50 N10 C47 107.0(18) .
C52 N11 C55 113(2) .
C57 N12 C60 104(2) .
C42 C41 C4F 112(2) .
C42 C41 C60 128(3) .
C4F C41 C60 119(3) .
C41 C42 N9 127(2) .
C41 C42 C43 132(3) .
N9 C42 C43 100(2) .
C44 C43 C42 117(3) .
C43 C44 C45 102(2) .
N9 C45 C46 132(2) .
N9 C45 C44 105(2) .
C46 C45 C44 123(2) .
C47 C46 C45 123(2) .
C47 C46 C1M 119(2) .
C45 C46 C1M 117(2) .
C46 C47 C48 122(2) .
C46 C47 N10 126(2) .
C48 C47 N10 112(2) .
C47 C48 C49 105(2) .
C48 C49 C50 108(2) .
C51 C50 N10 127(2) .
C51 C50 C49 125(2) .
N10 C50 C49 107.4(19) .
C50 C51 C52 126(2) .
C50 C51 C4E 119(2) .
C52 C51 C4E 114(2) .
N11 C52 C51 126(2) .
N11 C52 C53 106(2) .
C51 C52 C53 128(2) .
C54 C53 C52 109(2) .
C53 C54 C55 108(2) .
C56 C55 N11 133(2) .
C56 C55 C54 122(2) .
N11 C55 C54 105(2) .
C55 C56 C1N 121(2) .
C55 C56 C57 123(2) .
C1N C56 C57 116(2) .
C58 C57 N12 112(2) .
C58 C57 C56 125(2) .
N12 C57 C56 123(2) .
C59 C58 C57 107(3) .
C58 C59 C60 108(2) .
N12 C60 C59 109(2) .
N12 C60 C41 124(3) .
C59 C60 C41 127(3) .
C1R Ru1 C2R 90.8(11) .
C1R Ru1 N1B 178.7(9) .
C2R Ru1 N1B 87.9(9) .
C1R Ru1 N1C 93.4(9) .
C2R Ru1 N1C 175.7(10) .
N1B Ru1 N1C 87.8(7) .
C1R Ru1 Cl2 91.7(7) .
C2R Ru1 Cl2 90.9(8) .
N1B Ru1 Cl2 88.7(5) .
N1C Ru1 Cl2 88.2(5) .
C1R Ru1 Cl1 89.6(7) .
C2R Ru1 Cl1 90.4(8) .
N1B Ru1 Cl1 90.1(5) .
N1C Ru1 Cl1 90.4(5) .
Cl2 Ru1 Cl1 178.1(3) .
O1 C1R Ru1 174(2) .
O2 C2R Ru1 178(2) .
C4R Ru2 C3R 90.6(9) .
C4R Ru2 N1A 176.3(8) .
C3R Ru2 N1A 93.1(8) .
C4R Ru2 N1D 92.3(8) .
C3R Ru2 N1D 177.0(8) .
N1A Ru2 N1D 84.1(6) .
C4R Ru2 Cl3 89.5(6) .
C3R Ru2 Cl3 89.9(7) .
N1A Ru2 Cl3 91.0(5) .
N1D Ru2 Cl3 89.4(5) .
C4R Ru2 Cl4 89.3(6) .
C3R Ru2 Cl4 89.8(7) .
N1A Ru2 Cl4 90.3(5) .
N1D Ru2 Cl4 91.0(5) .
Cl3 Ru2 Cl4 178.7(2) .
O3 C3R Ru2 171(2) .
O4 C4R Ru2 172(2) .
C6A N1A C2A 117(2) .
C6A N1A Ru2 122.3(16) .
C2A N1A Ru2 120.6(15) .
N1A C2A C3A 125(2) .
C4A C3A C2A 117(2) .
C3A C4A C5A 119(2) .
C3A C4A C11 117(2) .
C5A C4A C11 122.8(19) .
C4A C5A C6A 121(2) .
N1A C6A C5A 120(2) .
C2B N1B C6B 118(2) .
C2B N1B Ru1 123.5(15) .
C6B N1B Ru1 118.8(14) .
C3B C2B N1B 122(2) .
C2B C3B C4B 122(3) .
C5B C4B C3B 118(2) .
C5B C4B C31 125(2) .
C3B C4B C31 117(2) .
C4B C5B C6B 120(2) .
N1B C6B C5B 121(2) .
C2C N1C C6C 117(2) .
C2C N1C Ru1 121.8(16) .
C6C N1C Ru1 120.9(15) .
N1C C2C C3C 130(2) .
C2C C3C C4C 118(2) .
C5C C4C C3C 109(2) .
C5C C4C C6 129(2) .
C3C C4C C6 123(2) .
C4C C5C C6C 134(2) .
C5C C6C N1C 112(2) .
C2D N1D C6D 114.9(18) .
C2D N1D Ru2 119.6(14) .
C6D N1D Ru2 124.8(14) .
N1D C2D C3D 119(2) .
C4D C3D C2D 125(2) .
C3D C4D C5D 114(2) .
C3D C4D C36 127(2) .
C5D C4D C36 119(2) .
C6D C5D C4D 120(2) .
C5D C6D N1D 127(2) .
C6E N1E C2E 119(2) .
C6E N1E Zn1 118.0(16) .
C2E N1E Zn1 123.2(16) .
C3E C2E N1E 124(3) .
C2E C3E C4E 120(3) .
C3E C4E C5E 118(2) .
C3E C4E C51 124(2) .
C5E C4E C51 117(2) .
C6E C5E C4E 117(2) .
N1E C6E C5E 122(2) .
C6F N1F C2F 122(2) .
C6F N1F Zn2 115.2(17) 2_765
C2F N1F Zn2 122.9(15) 2_765
C3F C2F N1F 121(2) .
C2F C3F C4F 123(3) .
C5F C4F C3F 115(3) .
C5F C4F C41 119(3) .
C3F C4F C41 126(3) .
C4F C5F C6F 121(3) .
N1F C6F C5F 117(3) .
C2G C1G C6G 122(2) .
C2G C1G C16 124(2) .
C6G C1G C16 114(2) .
C3G C2G C1G 118(3) .
C2G C3G C4G 124(3) .
C5G C4G C3G 124(3) .
C4G C5G C6G 118(3) .
C5G C6G C1G 114(2) .
C2H C1H C6H 119(2) .
C2H C1H C1 126(2) .
C6H C1H C1 114(2) .
C1H C2H C3H 119(3) .
C4H C3H C2H 125(3) .
C3H C4H C5H 117(3) .
C6H C5H C4H 117(2) .
C1H C6H C5H 122(2) .
C2I C1I C6I 119(3) .
C2I C1I C26 122(3) .
C6I C1I C26 119(3) .
C1I C2I C3I 122(3) .
C4I C3I C2I 115(3) .
C5I C4I C3I 124(4) .
C4I C5I C6I 120(4) .
C5I C6I C1I 120(3) .
C6L C1L C2L 125(3) .
C6L C1L C21 117(2) .
C2L C1L C21 118(2) .
C1L C2L C3L 117(3) .
C4L C3L C2L 117(3) .
C3L C4L C5L 127(3) .
C4L C5L C6L 116(3) .
C1L C6L C5L 117(3) .
C6M C1M C2M 119(3) .
C6M C1M C46 118(3) .
C2M C1M C46 122(3) .
C3M C2M C1M 121(3) .
C4M C3M C2M 120(3) .
C3M C4M C5M 120(4) .
C6M C5M C4M 123(3) .
C5M C6M C1M 116(3) .
C56 C1N C6N 129(3) .
C56 C1N C2N 118(2) .
C6N C1N C2N 114(3) .
C3N C2N C1N 121(3) .
C2N C3N C4N 121(3) .
C5N C4N C3N 118(3) .
C4N C5N C6N 119(3) .
C5N C6N C1N 126(3) .
C3S C2S C1S 116.1 .
C4S C3S C2S 114.6 .
C3S C4S C5S 117.7 .
C6S C5S C4S 116.2 .

loop_
_geom_bond_atom_site_label_1
_geom_bond_atom_site_label_2
_geom_bond_distance
_geom_bond_site_symmetry_2
Zn1 N1 2.046(18) .
Zn1 N3 2.064(16) .
Zn1 N2 2.100(18) .
Zn1 N4 2.140(18) .
Zn1 N1E 2.196(17) .
N1 C5 1.33(3) .
N1 C2 1.43(3) .
N2 C7 1.31(2) .
N2 C10 1.43(2) .
N3 C15 1.34(3) .
N3 C12 1.43(2) .
N4 C20 1.36(2) .
N4 C17 1.39(2) .
C1 C2 1.34(3) .
C1 C20 1.40(3) .
C1 C1H 1.48(3) .
C2 C3 1.45(3) .
C3 C4 1.40(3) .
C4 C5 1.42(3) .
C5 C6 1.54(3) .
C6 C7 1.36(2) .
C6 C4C 1.48(3) .
C7 C8 1.52(3) .
C8 C9 1.33(3) .
C9 C10 1.46(3) .
C10 C11 1.36(2) .
C11 C12 1.44(3) .
C11 C4A 1.51(3) .
C12 C13 1.44(3) .
C13 C14 1.36(3) .
C14 C15 1.50(3) .
C15 C16 1.43(3) .
C16 C17 1.44(3) .
C16 C1G 1.52(3) .
C17 C18 1.49(3) .
C18 C19 1.34(2) .
C19 C20 1.49(3) .
Zn2 N8 2.014(18) .
Zn2 N6 2.058(17) .
Zn2 N7 2.137(19) .
Zn2 N5 2.141(18) .
Zn2 N1F 2.154(17) 2_765
N5 C25 1.37(2) .
N5 C22 1.41(2) .
N6 C27 1.40(3) .
N6 C30 1.45(2) .
N7 C32 1.39(2) .
N7 C35 1.40(2) .
N8 C37 1.42(3) .
N8 C40 1.43(3) .
C21 C22 1.34(3) .
C21 C40 1.46(3) .
C21 C1L 1.58(3) .
C22 C23 1.46(3) .
C23 C24 1.37(3) .
C24 C25 1.51(3) .
C25 C26 1.37(2) .
C26 C27 1.48(3) .
C26 C1I 1.54(3) .
C27 C28 1.36(3) .
C28 C29 1.38(3) .
C29 C30 1.41(3) .
C30 C31 1.44(3) .
C31 C32 1.35(3) .
C31 C4B 1.54(3) .
C32 C33 1.46(3) .
C33 C34 1.31(3) .
C34 C35 1.54(3) .
C35 C36 1.31(3) .
C36 C37 1.46(3) .
C36 C4D 1.47(3) .
C37 C38 1.43(3) .
C38 C39 1.41(3) .
C39 C40 1.38(3) .
N9 C45 1.37(3) .
N9 C42 1.38(3) .
N10 C50 1.37(2) .
N10 C47 1.39(2) .
N11 C52 1.35(2) .
N11 C55 1.40(2) .
N12 C57 1.38(3) .
N12 C60 1.40(3) .
C41 C42 1.32(3) .
C41 C4F 1.42(3) .
C41 C60 1.42(3) .
C42 C43 1.42(3) .
C43 C44 1.36(3) .
C44 C45 1.52(3) .
C45 C46 1.38(3) .
C46 C47 1.37(3) .
C46 C1M 1.49(3) .
C47 C48 1.39(3) .
C48 C49 1.39(3) .
C49 C50 1.46(3) .
C50 C51 1.35(3) .
C51 C52 1.36(3) .
C51 C4E 1.49(3) .
C52 C53 1.48(3) .
C53 C54 1.36(3) .
C54 C55 1.48(3) .
C55 C56 1.32(3) .
C56 C1N 1.38(3) .
C56 C57 1.45(3) .
C57 C58 1.37(3) .
C58 C59 1.36(3) .
C59 C60 1.42(3) .
Ru1 C1R 1.82(3) .
Ru1 C2R 1.90(3) .
Ru1 N1B 2.154(17) .
Ru1 N1C 2.175(17) .
Ru1 Cl2 2.352(7) .
Ru1 Cl1 2.360(7) .
O1 C1R 1.18(2) .
O2 C2R 1.15(3) .
Ru2 C4R 1.88(2) .
Ru2 C3R 1.94(3) .
Ru2 N1A 2.162(18) .
Ru2 N1D 2.167(16) .
Ru2 Cl3 2.356(7) .
Ru2 Cl4 2.390(7) .
O3 C3R 1.14(2) .
O4 C4R 1.18(2) .
N1A C6A 1.35(2) .
N1A C2A 1.36(2) .
C2A C3A 1.43(3) .
C3A C4A 1.33(3) .
C4A C5A 1.41(2) .
C5A C6A 1.41(3) .
N1B C2B 1.38(3) .
N1B C6B 1.38(2) .
C2B C3B 1.34(3) .
C3B C4B 1.40(3) .
C4B C5B 1.37(3) .
C5B C6B 1.41(3) .
N1C C2C 1.24(2) .
N1C C6C 1.43(3) .
C2C C3C 1.39(3) .
C3C C4C 1.46(3) .
C4C C5C 1.33(2) .
C5C C6C 1.39(3) .
N1D C2D 1.36(2) .
N1D C6D 1.37(2) .
C2D C3D 1.42(3) .
C3D C4D 1.36(2) .
C4D C5D 1.41(3) .
C5D C6D 1.34(3) .
N1E C6E 1.32(2) .
N1E C2E 1.39(3) .
C2E C3E 1.30(3) .
C3E C4E 1.40(3) .
C4E C5E 1.45(3) .
C5E C6E 1.39(3) .
N1F C6F 1.34(3) .
N1F C2F 1.37(2) .
N1F Zn2 2.154(17) 2_765
C2F C3F 1.31(3) .
C3F C4F 1.41(3) .
C4F C5F 1.40(3) .
C5F C6F 1.46(3) .
C1G C2G 1.37(3) .
C1G C6G 1.50(3) .
C2G C3G 1.34(3) .
C3G C4G 1.35(3) .
C4G C5G 1.33(3) .
C5G C6G 1.47(3) .
C1H C2H 1.35(3) .
C1H C6H 1.37(3) .
C2H C3H 1.41(3) .
C3H C4H 1.29(3) .
C4H C5H 1.45(3) .
C5H C6H 1.43(3) .
C1I C2I 1.31(3) .
C1I C6I 1.41(3) .
C2I C3I 1.48(4) .
C3I C4I 1.38(4) .
C4I C5I 1.29(4) .
C5I C6I 1.39(4) .
C1L C6L 1.36(3) .
C1L C2L 1.37(3) .
C2L C3L 1.50(4) .
C3L C4L 1.31(3) .
C4L C5L 1.35(3) .
C5L C6L 1.49(4) .
C1M C6M 1.40(3) .
C1M C2M 1.42(3) .
C2M C3M 1.34(3) .
C3M C4M 1.33(4) .
C4M C5M 1.40(4) .
C5M C6M 1.37(3) .
C1N C6N 1.41(3) .
C1N C2N 1.43(3) .
C2N C3N 1.35(3) .
C3N C4N 1.45(3) .
C4N C5N 1.34(3) .
C5N C6N 1.36(3) .
C1S C2S 1.4993 .
C2S C3S 1.4879 .
C3S C4S 1.4246 .
C4S C5S 1.5529 .
C5S C6S 1.4294 .

loop_
_geom_torsion_atom_site_label_1
_geom_torsion_atom_site_label_2
_geom_torsion_atom_site_label_3
_geom_torsion_atom_site_label_4
_geom_torsion
_geom_torsion_site_symmetry_1
N3 Zn1 N1 C5 -98(3) .
N2 Zn1 N1 C5 -10.0(19) .
N4 Zn1 N1 C5 -179.3(19) .
N1E Zn1 N1 C5 85(2) .
N3 Zn1 N1 C2 95(3) .
N2 Zn1 N1 C2 -177.0(16) .
N4 Zn1 N1 C2 13.7(16) .
N1E Zn1 N1 C2 -81.7(16) .
N1 Zn1 N2 C7 15.2(16) .
N3 Zn1 N2 C7 177.5(16) .
N4 Zn1 N2 C7 92(4) .
N1E Zn1 N2 C7 -84.0(16) .
N1 Zn1 N2 C10 -179.4(16) .
N3 Zn1 N2 C10 -17.1(16) .
N4 Zn1 N2 C10 -103(4) .
N1E Zn1 N2 C10 81.4(16) .
N1 Zn1 N3 C15 -93(3) .
N2 Zn1 N3 C15 179.3(19) .
N4 Zn1 N3 C15 -11.6(19) .
N1E Zn1 N3 C15 84.0(19) .
N1 Zn1 N3 C12 95(3) .
N2 Zn1 N3 C12 6.6(14) .
N4 Zn1 N3 C12 175.6(15) .
N1E Zn1 N3 C12 -88.7(15) .
N1 Zn1 N4 C20 -17.9(18) .
N3 Zn1 N4 C20 179.6(18) .
N2 Zn1 N4 C20 -95(4) .
N1E Zn1 N4 C20 81.2(18) .
N1 Zn1 N4 C17 -179.8(15) .
N3 Zn1 N4 C17 17.7(15) .
N2 Zn1 N4 C17 103(4) .
N1E Zn1 N4 C17 -80.8(15) .
C20 C1 C2 N1 6(4) .
C1H C1 C2 N1 -179(2) .
C20 C1 C2 C3 -176.5(19) .
C1H C1 C2 C3 -1(4) .
C5 N1 C2 C1 179(2) .
Zn1 N1 C2 C1 -12(3) .
C5 N1 C2 C3 1(2) .
Zn1 N1 C2 C3 170.5(13) .
C1 C2 C3 C4 -178(2) .
N1 C2 C3 C4 0(2) .
C2 C3 C4 C5 -1(2) .
C2 N1 C5 C4 -2(3) .
Zn1 N1 C5 C4 -170.4(14) .
C2 N1 C5 C6 170.8(19) .
Zn1 N1 C5 C6 2(3) .
C3 C4 C5 N1 2(3) .
C3 C4 C5 C6 -170(2) .
N1 C5 C6 C7 6(3) .
C4 C5 C6 C7 178(2) .
N1 C5 C6 C4C -174(2) .
C4 C5 C6 C4C -2(3) .
C10 N2 C7 C6 178(2) .
Zn1 N2 C7 C6 -14(3) .
C10 N2 C7 C8 5(2) .
Zn1 N2 C7 C8 172.4(12) .
C4C C6 C7 N2 -179(2) .
C5 C6 C7 N2 1(4) .
C4C C6 C7 C8 -6(3) .
C5 C6 C7 C8 174.2(18) .
N2 C7 C8 C9 -5(2) .
C6 C7 C8 C9 -179.0(19) .
C7 C8 C9 C10 2(2) .
C7 N2 C10 C11 -178.6(18) .
Zn1 N2 C10 C11 14(3) .
C7 N2 C10 C9 -3(2) .
Zn1 N2 C10 C9 -170.3(13) .
C8 C9 C10 C11 175(2) .
C8 C9 C10 N2 0(2) .
N2 C10 C11 C12 5(3) .
C9 C10 C11 C12 -169(2) .
N2 C10 C11 C4A -174.7(17) .
C9 C10 C11 C4A 11(3) .
C15 N3 C12 C11 -167(2) .
Zn1 N3 C12 C11 7(3) .
C15 N3 C12 C13 2(2) .
Zn1 N3 C12 C13 175.9(12) .
C10 C11 C12 N3 -17(3) .
C4A C11 C12 N3 162.9(18) .
C10 C11 C12 C13 177(2) .
C4A C11 C12 C13 -3(3) .
N3 C12 C13 C14 0(2) .
C11 C12 C13 C14 168.8(19) .
C12 C13 C14 C15 -2(2) .
C12 N3 C15 C16 175(2) .
Zn1 N3 C15 C16 1(3) .
C12 N3 C15 C14 -3(3) .
Zn1 N3 C15 C14 -176.7(12) .
C13 C14 C15 N3 3(3) .
C13 C14 C15 C16 -175(2) .
N3 C15 C16 C17 9(4) .
C14 C15 C16 C17 -174(2) .
N3 C15 C16 C1G -163(2) .
C14 C15 C16 C1G 15(3) .
C20 N4 C17 C16 180(2) .
Zn1 N4 C17 C16 -16(3) .
C20 N4 C17 C18 -2(2) .
Zn1 N4 C17 C18 162.4(12) .
C15 C16 C17 N4 0(4) .
C1G C16 C17 N4 171(2) .
C15 C16 C17 C18 -178(2) .
C1G C16 C17 C18 -7(3) .
N4 C17 C18 C19 4(2) .
C16 C17 C18 C19 -178(2) .
C17 C18 C19 C20 -4(2) .
C17 N4 C20 C1 -177.5(19) .
Zn1 N4 C20 C1 19(3) .
C17 N4 C20 C19 0(2) .
Zn1 N4 C20 C19 -163.8(13) .
C2 C1 C20 N4 -10(4) .
C1H C1 C20 N4 175(2) .
C2 C1 C20 C19 173(2) .
C1H C1 C20 C19 -2(3) .
C18 C19 C20 N4 3(3) .
C18 C19 C20 C1 180(2) .
N8 Zn2 N5 C25 177.5(16) .
N6 Zn2 N5 C25 14.7(16) .
N7 Zn2 N5 C25 95(3) .
N1F Zn2 N5 C25 -86.5(16) 2_765
N8 Zn2 N5 C22 -16.1(15) .
N6 Zn2 N5 C22 -178.9(15) .
N7 Zn2 N5 C22 -99(3) .
N1F Zn2 N5 C22 79.9(15) 2_765
N8 Zn2 N6 C27 -83(3) .
N7 Zn2 N6 C27 -166.5(18) .
N5 Zn2 N6 C27 -2.2(18) .
N1F Zn2 N6 C27 98.9(18) 2_765
N8 Zn2 N6 C30 91(3) .
N7 Zn2 N6 C30 7.4(16) .
N5 Zn2 N6 C30 171.8(15) .
N1F Zn2 N6 C30 -87.1(16) 2_765
N8 Zn2 N7 C32 175.0(17) .
N6 Zn2 N7 C32 -22.4(17) .
N5 Zn2 N7 C32 -102(3) .
N1F Zn2 N7 C32 78.9(17) 2_765
N8 Zn2 N7 C35 23.7(16) .
N6 Zn2 N7 C35 -173.7(15) .
N5 Zn2 N7 C35 106(3) .
N1F Zn2 N7 C35 -72.3(16) 2_765
N6 Zn2 N8 C37 -102(3) .
N7 Zn2 N8 C37 -18.3(18) .
N5 Zn2 N8 C37 177.5(18) .
N1F Zn2 N8 C37 76.4(18) 2_765
N6 Zn2 N8 C40 94(3) .
N7 Zn2 N8 C40 177.4(19) .
N5 Zn2 N8 C40 13.2(19) .
N1F Zn2 N8 C40 -88.0(19) 2_765
C40 C21 C22 N5 -7(4) .
C1L C21 C22 N5 171.2(19) .
C40 C21 C22 C23 178(2) .
C1L C21 C22 C23 -5(4) .
C25 N5 C22 C21 -176(2) .
Zn2 N5 C22 C21 16(3) .
C25 N5 C22 C23 1(2) .
Zn2 N5 C22 C23 -166.9(14) .
C21 C22 C23 C24 177(2) .
N5 C22 C23 C24 0(3) .
C22 C23 C24 C25 0(3) .
C22 N5 C25 C26 173(2) .
Zn2 N5 C25 C26 -20(3) .
C22 N5 C25 C24 -1(2) .
Zn2 N5 C25 C24 166.6(12) .
C23 C24 C25 C26 -173(2) .
C23 C24 C25 N5 1(2) .
N5 C25 C26 C27 6(4) .
C24 C25 C26 C27 179(2) .
N5 C25 C26 C1I -171(2) .
C24 C25 C26 C1I 2(3) .
C30 N6 C27 C28 -1(2) .
Zn2 N6 C27 C28 174.0(14) .
C30 N6 C27 C26 177.2(18) .
Zn2 N6 C27 C26 -8(3) .
C25 C26 C27 C28 -174(2) .
C1I C26 C27 C28 4(3) .
C25 C26 C27 N6 8(3) .
C1I C26 C27 N6 -173.9(19) .
N6 C27 C28 C29 1(3) .
C26 C27 C28 C29 -177(2) .
C27 C28 C29 C30 0(3) .
C28 C29 C30 C31 179(2) .
C28 C29 C30 N6 0(2) .
C27 N6 C30 C29 1(2) .
Zn2 N6 C30 C29 -174.5(13) .
C27 N6 C30 C31 -178.7(18) .
Zn2 N6 C30 C31 6(3) .
C29 C30 C31 C32 170(2) .
N6 C30 C31 C32 -11(3) .
C29 C30 C31 C4B -11(3) .
N6 C30 C31 C4B 168.8(17) .
C30 C31 C32 N7 -7(4) .
C4B C31 C32 N7 173.5(19) .
C30 C31 C32 C33 -179(2) .
C4B C31 C32 C33 2(3) .
C35 N7 C32 C31 180(2) .
Zn2 N7 C32 C31 26(3) .
C35 N7 C32 C33 -7(2) .
Zn2 N7 C32 C33 -160.4(13) .
C31 C32 C33 C34 178(2) .
N7 C32 C33 C34 5(2) .
C32 C33 C34 C35 -1(2) .
C32 N7 C35 C36 -179(2) .
Zn2 N7 C35 C36 -25(3) .
C32 N7 C35 C34 6(2) .
Zn2 N7 C35 C34 160.5(13) .
C33 C34 C35 C36 -178(2) .
C33 C34 C35 N7 -3(2) .
N7 C35 C36 C37 9(4) .
C34 C35 C36 C37 -176.7(19) .
N7 C35 C36 C4D -171(2) .
C34 C35 C36 C4D 3(3) .
C40 N8 C37 C38 -7(2) .
Zn2 N8 C37 C38 -174.5(14) .
C40 N8 C37 C36 177.8(19) .
Zn2 N8 C37 C36 10(3) .
C35 C36 C37 N8 0(3) .
C4D C36 C37 N8 -179.5(18) .
C35 C36 C37 C38 -175(2) .
C4D C36 C37 C38 6(3) .
N8 C37 C38 C39 4(3) .
C36 C37 C38 C39 179(2) .
C37 C38 C39 C40 1(2) .
C38 C39 C40 N8 -5(3) .
C38 C39 C40 C21 178(2) .
C37 N8 C40 C39 8(3) .
Zn2 N8 C40 C39 174.9(14) .
C37 N8 C40 C21 -175.7(19) .
Zn2 N8 C40 C21 -8(3) .
C22 C21 C40 C39 178(2) .
C1L C21 C40 C39 0(3) .
C22 C21 C40 N8 1(4) .
C1L C21 C40 N8 -176.5(19) .
C4F C41 C42 N9 -176(2) .
C60 C41 C42 N9 10(5) .
C4F C41 C42 C43 -2(4) .
C60 C41 C42 C43 -176(3) .
C45 N9 C42 C41 172(2) .
C45 N9 C42 C43 -3(3) .
C41 C42 C43 C44 -174(3) .
N9 C42 C43 C44 1(3) .
C42 C43 C44 C45 1(3) .
C42 N9 C45 C46 -180(2) .
C42 N9 C45 C44 4(3) .
C43 C44 C45 N9 -2(3) .
C43 C44 C45 C46 -179(2) .
N9 C45 C46 C47 4(4) .
C44 C45 C46 C47 -180(2) .
N9 C45 C46 C1M 176(2) .
C44 C45 C46 C1M -8(4) .
C45 C46 C47 C48 180(2) .
C1M C46 C47 C48 8(4) .
C45 C46 C47 N10 0(4) .
C1M C46 C47 N10 -172(2) .
C50 N10 C47 C46 -179(2) .
C50 N10 C47 C48 1(2) .
C46 C47 C48 C49 179(2) .
N10 C47 C48 C49 -2(3) .
C47 C48 C49 C50 1(3) .
C47 N10 C50 C51 175(2) .
C47 N10 C50 C49 -1(2) .
C48 C49 C50 C51 -176(2) .
C48 C49 C50 N10 0(3) .
N10 C50 C51 C52 0(4) .
C49 C50 C51 C52 174(2) .
N10 C50 C51 C4E 171(2) .
C49 C50 C51 C4E -14(3) .
C55 N11 C52 C51 -177(2) .
C55 N11 C52 C53 -2(3) .
C50 C51 C52 N11 -1(4) .
C4E C51 C52 N11 -173(2) .
C50 C51 C52 C53 -174(2) .
C4E C51 C52 C53 14(4) .
N11 C52 C53 C54 1(3) .
C51 C52 C53 C54 176(2) .
C52 C53 C54 C55 0(3) .
C52 N11 C55 C56 -169(3) .
C52 N11 C55 C54 2(2) .
C53 C54 C55 C56 171(2) .
C53 C54 C55 N11 -1(3) .
N11 C55 C56 C1N 177(2) .
C54 C55 C56 C1N 6(4) .
N11 C55 C56 C57 -10(4) .
C54 C55 C56 C57 180(2) .
C60 N12 C57 C58 -1(3) .
C60 N12 C57 C56 179(2) .
C55 C56 C57 C58 176(2) .
C1N C56 C57 C58 -10(4) .
C55 C56 C57 N12 -4(4) .
C1N C56 C57 N12 170(2) .
N12 C57 C58 C59 3(3) .
C56 C57 C58 C59 -178(2) .
C57 C58 C59 C60 -3(3) .
C57 N12 C60 C59 0(3) .
C57 N12 C60 C41 -175(2) .
C58 C59 C60 N12 2(3) .
C58 C59 C60 C41 177(2) .
C42 C41 C60 N12 -3(4) .
C4F C41 C60 N12 -176(2) .
C42 C41 C60 C59 -177(3) .
C4F C41 C60 C59 10(4) .
C2R Ru1 C1R O1 -67(24) .
N1B Ru1 C1R O1 -84(49) .
N1C Ru1 C1R O1 112(24) .
Cl2 Ru1 C1R O1 24(24) .
Cl1 Ru1 C1R O1 -158(24) .
C1R Ru1 C2R O2 -48(67) .
N1B Ru1 C2R O2 132(67) .
N1C Ru1 C2R O2 142(61) .
Cl2 Ru1 C2R O2 -140(67) .
Cl1 Ru1 C2R O2 42(67) .
C4R Ru2 C3R O3 -114(13) .
N1A Ru2 C3R O3 66(13) .
N1D Ru2 C3R O3 51(24) .
Cl3 Ru2 C3R O3 -25(13) .
Cl4 Ru2 C3R O3 157(13) .
C3R Ru2 C4R O4 -22(14) .
N1A Ru2 C4R O4 150(11) .
N1D Ru2 C4R O4 159(14) .
Cl3 Ru2 C4R O4 -112(14) .
Cl4 Ru2 C4R O4 68(14) .
C4R Ru2 N1A C6A 128(12) .
C3R Ru2 N1A C6A -59.3(18) .
N1D Ru2 N1A C6A 119.9(17) .
Cl3 Ru2 N1A C6A 30.6(16) .
Cl4 Ru2 N1A C6A -149.1(16) .
C4R Ru2 N1A C2A -52(13) .
C3R Ru2 N1A C2A 120.2(17) .
N1D Ru2 N1A C2A -60.6(16) .
Cl3 Ru2 N1A C2A -149.9(16) .
Cl4 Ru2 N1A C2A 30.4(16) .
C6A N1A C2A C3A 1(3) .
Ru2 N1A C2A C3A -178.8(16) .
N1A C2A C3A C4A 2(3) .
C2A C3A C4A C5A -6(3) .
C2A C3A C4A C11 168.2(19) .
C10 C11 C4A C3A 62(3) .
C12 C11 C4A C3A -118(2) .
C10 C11 C4A C5A -124(2) .
C12 C11 C4A C5A 56(3) .
C3A C4A C5A C6A 6(3) .
C11 C4A C5A C6A -167(2) .
C2A N1A C6A C5A 0(3) .
Ru2 N1A C6A C5A 179.2(15) .
C4A C5A C6A N1A -3(3) .
C1R Ru1 N1B C2B 70(40) .
C2R Ru1 N1B C2B 53.9(18) .
N1C Ru1 N1B C2B -125.3(17) .
Cl2 Ru1 N1B C2B -37.1(17) .
Cl1 Ru1 N1B C2B 144.3(17) .
C1R Ru1 N1B C6B -113(40) .
C2R Ru1 N1B C6B -129.9(16) .
N1C Ru1 N1B C6B 50.9(15) .
Cl2 Ru1 N1B C6B 139.1(14) .
Cl1 Ru1 N1B C6B -39.5(14) .
C6B N1B C2B C3B 0(3) .
Ru1 N1B C2B C3B 176.6(18) .
N1B C2B C3B C4B 2(4) .
C2B C3B C4B C5B -3(4) .
C2B C3B C4B C31 177(2) .
C32 C31 C4B C5B -58(3) .
C30 C31 C4B C5B 122(2) .
C32 C31 C4B C3B 122(2) .
C30 C31 C4B C3B -57(3) .
C3B C4B C5B C6B 2(3) .
C31 C4B C5B C6B -178(2) .
C2B N1B C6B C5B -1(3) .
Ru1 N1B C6B C5B -177.7(15) .
C4B C5B C6B N1B 0(3) .
C1R Ru1 N1C C2C -129.3(18) .
C2R Ru1 N1C C2C 40(12) .
N1B Ru1 N1C C2C 51.1(17) .
Cl2 Ru1 N1C C2C -37.7(17) .
Cl1 Ru1 N1C C2C 141.1(17) .
C1R Ru1 N1C C6C 56.0(17) .
C2R Ru1 N1C C6C -134(12) .
N1B Ru1 N1C C6C -123.6(16) .
Cl2 Ru1 N1C C6C 147.6(15) .
Cl1 Ru1 N1C C6C -33.6(15) .
C6C N1C C2C C3C -5(3) .
Ru1 N1C C2C C3C -179.4(17) .
N1C C2C C3C C4C 6(4) .
C2C C3C C4C C5C -4(3) .
C2C C3C C4C C6 179.9(19) .
C7 C6 C4C C5C 121(3) .
C5 C6 C4C C5C -59(3) .
C7 C6 C4C C3C -63(3) .
C5 C6 C4C C3C 117(2) .
C3C C4C C5C C6C 2(4) .
C6 C4C C5C C6C 178(2) .
C4C C5C C6C N1C 0(4) .
C2C N1C C6C C5C 1(3) .
Ru1 N1C C6C C5C 176.4(13) .
C4R Ru2 N1D C2D -58.4(15) .
C3R Ru2 N1D C2D 137(15) .
N1A Ru2 N1D C2D 121.1(15) .
Cl3 Ru2 N1D C2D -147.9(14) .
Cl4 Ru2 N1D C2D 30.9(14) .
C4R Ru2 N1D C6D 131.4(16) .
C3R Ru2 N1D C6D -34(16) .
N1A Ru2 N1D C6D -49.1(15) .
Cl3 Ru2 N1D C6D 41.9(15) .
Cl4 Ru2 N1D C6D -139.3(15) .
C6D N1D C2D C3D -3(3) .
Ru2 N1D C2D C3D -174.5(14) .
N1D C2D C3D C4D 2(3) .
C2D C3D C4D C5D 0(3) .
C2D C3D C4D C36 -178(2) .
C35 C36 C4D C3D -121(3) .
C37 C36 C4D C3D 58(3) .
C35 C36 C4D C5D 62(3) .
C37 C36 C4D C5D -119(2) .
C3D C4D C5D C6D 0(3) .
C36 C4D C5D C6D 178(2) .
C4D C5D C6D N1D -2(4) .
C2D N1D C6D C5D 3(3) .
Ru2 N1D C6D C5D 174.1(17) .
N1 Zn1 N1E C6E 77.5(16) .
N3 Zn1 N1E C6E -101.5(15) .
N2 Zn1 N1E C6E 167.9(15) .
N4 Zn1 N1E C6E -11.3(16) .
N1 Zn1 N1E C2E -100.0(17) .
N3 Zn1 N1E C2E 81.0(17) .
N2 Zn1 N1E C2E -9.5(18) .
N4 Zn1 N1E C2E 171.2(17) .
C6E N1E C2E C3E -4(3) .
Zn1 N1E C2E C3E 173.7(19) .
N1E C2E C3E C4E 5(4) .
C2E C3E C4E C5E -5(3) .
C2E C3E C4E C51 -176(2) .
C50 C51 C4E C3E 115(3) .
C52 C51 C4E C3E -73(3) .
C50 C51 C4E C5E -56(3) .
C52 C51 C4E C5E 117(2) .
C3E C4E C5E C6E 4(3) .
C51 C4E C5E C6E 176(2) .
C2E N1E C6E C5E 3(3) .
Zn1 N1E C6E C5E -174.5(16) .
C4E C5E C6E N1E -4(3) .
C6F N1F C2F C3F -1(3) .
Zn2 N1F C2F C3F 173.1(17) 2_765
N1F C2F C3F C4F 7(4) .
C2F C3F C4F C5F -5(4) .
C2F C3F C4F C41 179(2) .
C42 C41 C4F C5F 64(3) .
C60 C41 C4F C5F -122(3) .
C42 C41 C4F C3F -121(3) .
C60 C41 C4F C3F 53(4) .
C3F C4F C5F C6F -2(4) .
C41 C4F C5F C6F 173(2) .
C2F N1F C6F C5F -7(3) .
Zn2 N1F C6F C5F 178.9(17) 2_765
C4F C5F C6F N1F 8(4) .
C15 C16 C1G C2G 46(3) .
C17 C16 C1G C2G -126(2) .
C15 C16 C1G C6G -129(2) .
C17 C16 C1G C6G 59(3) .
C6G C1G C2G C3G -4(4) .
C16 C1G C2G C3G -178(2) .
C1G C2G C3G C4G 4(4) .
C2G C3G C4G C5G -5(5) .
C3G C4G C5G C6G 4(4) .
C4G C5G C6G C1G -4(3) .
C2G C1G C6G C5G 4(3) .
C16 C1G C6G C5G 178.1(19) .
C2 C1 C1H C2H -117(3) .
C20 C1 C1H C2H 58(3) .
C2 C1 C1H C6H 66(3) .
C20 C1 C1H C6H -119(2) .
C6H C1H C2H C3H -1(4) .
C1 C1H C2H C3H -177(2) .
C1H C2H C3H C4H -2(4) .
C2H C3H C4H C5H 2(4) .
C3H C4H C5H C6H 0(3) .
C2H C1H C6H C5H 2(4) .
C1 C1H C6H C5H 180(2) .
C4H C5H C6H C1H -2(3) .
C25 C26 C1I C2I -115(3) .
C27 C26 C1I C2I 67(3) .
C25 C26 C1I C6I 60(3) .
C27 C26 C1I C6I -118(3) .
C6I C1I C2I C3I 4(5) .
C26 C1I C2I C3I 179(3) .
C1I C2I C3I C4I -2(5) .
C2I C3I C4I C5I -5(5) .
C3I C4I C5I C6I 10(6) .
C4I C5I C6I C1I -8(6) .
C2I C1I C6I C5I 1(5) .
C26 C1I C6I C5I -174(3) .
C22 C21 C1L C6L -106(3) .
C40 C21 C1L C6L 72(3) .
C22 C21 C1L C2L 66(3) .
C40 C21 C1L C2L -116(3) .
C6L C1L C2L C3L -5(4) .
C21 C1L C2L C3L -177(2) .
C1L C2L C3L C4L 2(4) .
C2L C3L C4L C5L -1(5) .
C3L C4L C5L C6L 2(5) .
C2L C1L C6L C5L 7(4) .
C21 C1L C6L C5L 178(2) .
C4L C5L C6L C1L -5(4) .
C47 C46 C1M C6M -126(3) .
C45 C46 C1M C6M 62(3) .
C47 C46 C1M C2M 57(3) .
C45 C46 C1M C2M -116(3) .
C6M C1M C2M C3M 3(4) .
C46 C1M C2M C3M -180(2) .
C1M C2M C3M C4M -9(5) .
C2M C3M C4M C5M 7(5) .
C3M C4M C5M C6M 2(5) .
C4M C5M C6M C1M -8(5) .
C2M C1M C6M C5M 5(4) .
C46 C1M C6M C5M -172(2) .
C55 C56 C1N C6N 112(3) .
C57 C56 C1N C6N -63(4) .
C55 C56 C1N C2N -69(3) .
C57 C56 C1N C2N 117(2) .
C56 C1N C2N C3N 178(2) .
C6N C1N C2N C3N -2(4) .
C1N C2N C3N C4N 8(4) .
C2N C3N C4N C5N -10(4) .
C3N C4N C5N C6N 5(4) .
C4N C5N C6N C1N 1(4) .
C56 C1N C6N C5N 177(2) .
C2N C1N C6N C5N -2(4) .
C1S C2S C3S C4S 175.6 .
C2S C3S C4S C5S 178.0 .
C3S C4S C5S C6S 173.3 .
